data_1572927
loop_
_publ_author_name
'Husbands, David R.'
'Tanner, Theo'
'Whitwood, Adrian C.'
'Hodnett, Neil S.'
'Wheelhouse, Katherine M. P.'
'Fairlamb, Ian J. S.'

_publ_section_title
;
 The ubiquitous P(<i>o</i>-tol)<sub>3</sub> ligand promotes formation of
 catalytically-active higher order palladacyclic clusters.
;
_journal_issue 44
_journal_name_full 'Chemical science'
_journal_page_first 18627
_journal_page_last 18633
_journal_paper_doi 10.1039/d4sc05346j
_journal_volume 15
_journal_year 2024
_chemical_formula_moiety 'C84 H80 Cl2 O P4 Pd4, 1.435(C H2 Cl2), 0.295(C5 H12)'
_chemical_formula_sum 'C86.91 H86.4 Cl4.87 O P4 Pd4'
_chemical_formula_weight 1869.00
_space_group_crystal_system triclinic
_space_group_IT_number 2
_space_group_name_Hall '-P 1'
_space_group_name_H-M_alt 'P -1'
_atom_sites_solution_hydrogens geom
_atom_sites_solution_primary dual
_audit_creation_date 2024-09-25
_audit_creation_method
;
Olex2 1.5
(compiled 2024.02.16 svn.r378c4104 for OlexSys, GUI svn.r6928)
;
_audit_update_record
;
2024-09-26 deposited with the CCDC.	2024-10-15 downloaded from the CCDC.
;
_cell_angle_alpha 82.3154(14)
_cell_angle_beta 83.1540(13)
_cell_angle_gamma 82.3315(13)
_cell_formula_units_Z 2
_cell_length_a 13.9903(2)
_cell_length_b 15.1118(2)
_cell_length_c 19.6632(3)
_cell_measurement_reflns_used 29947
_cell_measurement_temperature 110.00(10)
_cell_measurement_theta_max 76.6730
_cell_measurement_theta_min 3.9330
_cell_volume 4061.19(10)
_computing_cell_refinement 'CrysAlisPro 1.171.43.136a (Rigaku OD, 2024)'
_computing_data_collection 'CrysAlisPro system (CCD 42.70a 64-bit (release 22-09-2022))'
_computing_data_reduction 'CrysAlisPro 1.171.43.136a (Rigaku OD, 2024)'
_computing_molecular_graphics 'Olex2 1.5 (Dolomanov et al., 2009)'
_computing_publication_material 'Olex2 1.5 (Dolomanov et al., 2009)'
_computing_structure_refinement 'SHELXL 2018/3 (Sheldrick, 2015)'
_computing_structure_solution 'SHELXT  (Sheldrick, 2015)'
_diffrn_ambient_environment N~2~
_diffrn_ambient_temperature 110.00(10)
_diffrn_detector 'Hybrid Pixel Array Detector'
_diffrn_detector_area_resol_mean 10.0000
_diffrn_detector_type HyPix
_diffrn_measured_fraction_theta_full 0.999
_diffrn_measured_fraction_theta_max 0.999
_diffrn_measurement_details
;
List of Runs (angles in degrees, time in seconds):

  # Type    Start    End  Width  t~exp~   \w     \q     \k     \f   Frames
#--------------------------------------------------------------------------
  1  \w    -84.00 -21.00   0.50    5.15    --  -48.95 130.00-124.00  126
  2  \w   -119.00 -94.00   0.50    5.15    --  -48.95-130.00 163.00   50
  3  \w   -108.00 -65.00   0.50    5.15    --  -48.95-139.00 -10.00   86
  4  \w    -96.00 -70.00   0.50    5.15    --  -48.95 139.00  49.00   52
  5  \w     38.00  98.00   0.50    5.15    --   48.95-130.00 163.00  120
  6  \w     42.00 100.00   0.50    5.15    --   48.95-139.00 -10.00  116
  7  \w    128.00 160.00   0.50   20.60    --  107.75 139.00  49.00   64
  8  \w     76.00 102.00   0.50   20.60    --  107.75-130.00 163.00   52
  9  \w    119.00 145.00   0.50   20.60    --  107.75 130.00-124.00   52
 10  \w     83.00 113.00   0.50   20.60    --  107.75-139.00 -10.00   60
 11  \w    -61.00 -35.00   0.50    5.15    --  -48.95  37.00-180.00   52
 12  \w   -116.00 -26.00   0.50    5.15    --  -48.95 -77.00-150.00  180
 13  \w   -101.00 -76.00   0.50    5.15    --  -48.95 -77.00  90.00   50
 14  \w   -119.00 -74.00   0.50    5.15    --  -48.95-125.00-150.00   90
 15  \w   -118.00 -87.00   0.50    5.15    --  -48.95-125.00-180.00   62
 16  \w    -28.00  24.00   0.50    5.15    --  -48.95  37.00-180.00  104
 17  \w   -116.00 -83.00   0.50    5.15    --  -48.95-125.00  30.00   66
 18  \w    -20.00  58.00   0.50    5.15    --   48.95 -57.00 150.00  156
 19  \w     37.00 122.00   0.50   20.60    --  107.75 -57.00 -60.00  170
 20  \w     80.00 130.00   0.50   20.60    --  107.75 -77.00 150.00  100
 21  \w     38.00 106.00   0.50   20.60    --  107.75 -99.00 150.00  136
 22  \w    114.00 174.00   0.50   20.60    --  107.75 125.00-180.00  120
 23  \w     38.00  66.00   0.50   20.60    --  107.75-125.00   0.00   56
 24  \w     80.00 112.00   0.50   20.60    --  107.75-125.00   0.00   64
 25  \w     40.00 119.00   0.50   20.60    --  107.75 -37.00 120.00  158
 26  \w     35.00  61.00   0.50   20.60    --  107.75 -77.00 150.00   52
 27  \w     71.00 106.00   0.50   20.60    --  107.75 -99.00-150.00   70
 28  \w    102.00 177.00   0.50   20.60    --  107.75  37.00-120.00  150
 29  \w     40.00 105.00   0.50   20.60    --  107.75 -99.00  90.00  130
 30  \w     98.00 178.00   0.50   20.60    --  107.75  37.00 -90.00  160
 31  \w     33.00 119.00   0.50   20.60    --  107.75 -19.00  90.00  172
 32  \w     37.00 101.00   0.50   20.60    --  107.75 -99.00 -30.00  128
 33  \w     91.00 126.00   0.50   20.60    --  107.75-144.00  94.56   70
 34  \w    130.00 178.00   0.50   20.60    --  107.75  19.00 -60.00   96
 35  \w     41.00 110.00   0.50   20.60    --  107.75 -37.00 -60.00  138
 36  \w    113.00 139.00   0.50   20.60    --  107.75 125.00  90.00   52
 37  \w    125.00 167.00   0.50   20.60    --  107.75  19.00   0.00   84
;
_diffrn_measurement_device 'four-circle diffractometer'
_diffrn_measurement_device_type 'SuperNova, Dual, Cu at home/near, HyPix'
_diffrn_measurement_method '\w scans'
_diffrn_orient_matrix_type 'CrysAlisPro convention (1999,Acta A55,543-557)'
_diffrn_orient_matrix_UB_11 -0.0219357000
_diffrn_orient_matrix_UB_12 -0.0003585000
_diffrn_orient_matrix_UB_13 -0.0748955000
_diffrn_orient_matrix_UB_21 0.0909737000
_diffrn_orient_matrix_UB_22 0.0467263000
_diffrn_orient_matrix_UB_23 -0.0264972000
_diffrn_orient_matrix_UB_31 0.0609991000
_diffrn_orient_matrix_UB_32 -0.0924744000
_diffrn_orient_matrix_UB_33 -0.0024361000
_diffrn_radiation_monochromator mirror
_diffrn_radiation_probe x-ray
_diffrn_radiation_type 'Cu K\a'
_diffrn_radiation_wavelength 1.54184
_diffrn_reflns_av_R_equivalents 0.0414
_diffrn_reflns_av_unetI/netI 0.0387
_diffrn_reflns_Laue_measured_fraction_full 0.999
_diffrn_reflns_Laue_measured_fraction_max 0.999
_diffrn_reflns_limit_h_max 16
_diffrn_reflns_limit_h_min -14
_diffrn_reflns_limit_k_max 15
_diffrn_reflns_limit_k_min -18
_diffrn_reflns_limit_l_max 23
_diffrn_reflns_limit_l_min -23
_diffrn_reflns_number 50180
_diffrn_reflns_point_group_measured_fraction_full 0.999
_diffrn_reflns_point_group_measured_fraction_max 0.999
_diffrn_reflns_theta_full 67.075
_diffrn_reflns_theta_max 67.075
_diffrn_reflns_theta_min 3.523
_diffrn_source 'micro-focus sealed X-ray tube'
_diffrn_source_type 'SuperNova (Cu) X-ray Source'
_exptl_absorpt_coefficient_mu 9.597
_exptl_absorpt_correction_T_max 0.956
_exptl_absorpt_correction_T_min 0.506
_exptl_absorpt_correction_type gaussian
_exptl_absorpt_process_details
;
CrysAlisPro 1.171.43.136a (Rigaku Oxford Diffraction, 2024)
Numerical absorption correction based on gaussian integration over
a multifaceted crystal model
Empirical absorption correction using spherical harmonics,
implemented in SCALE3 ABSPACK scaling algorithm.
;
_exptl_crystal_density_diffrn 1.528
_exptl_crystal_description sphere
_exptl_crystal_F_000 1885
_exptl_crystal_size_max 0.15
_exptl_crystal_size_mid 0.05
_exptl_crystal_size_min 0.03
_exptl_crystal_size_rad 0.024
_refine_diff_density_max 1.120
_refine_diff_density_min -0.813
_refine_diff_density_rms 0.092
_refine_ls_extinction_method none
_refine_ls_goodness_of_fit_ref 1.025
_refine_ls_hydrogen_treatment constr
_refine_ls_matrix_type full
_refine_ls_number_parameters 952
_refine_ls_number_reflns 14483
_refine_ls_number_restraints 20
_refine_ls_restrained_S_all 1.026
_refine_ls_R_factor_all 0.0374
_refine_ls_R_factor_gt 0.0326
_refine_ls_shift/su_max 0.002
_refine_ls_shift/su_mean 0.000
_refine_ls_structure_factor_coef Fsqd
_refine_ls_weighting_details 'w=1/[\s^2^(Fo^2^)+(0.0537P)^2^+1.8381P] where P=(Fo^2^+2Fc^2^)/3'
_refine_ls_weighting_scheme calc
_refine_ls_wR_factor_gt 0.0847
_refine_ls_wR_factor_ref 0.0874
_reflns_Friedel_coverage 0.000
_reflns_number_gt 12849
_reflns_number_total 14483
_reflns_threshold_expression 'I > 2\s(I)'
_cod_data_source_file d4sc05346j3.cif
_cod_data_source_block ijsf22044
_cod_depositor_comments 'Adding full bibliography for 1572926--1572929.cif.'
_cod_original_cell_volume 4061.19(11)
_cod_original_formula_sum 'C86.91 H86.40 Cl4.87 O P4 Pd4'
_cod_database_code 1572927
_shelx_shelxl_version_number 2018/3
_chemical_oxdiff_formula 'C87.5 H87 Cl5.2 O1 P4 Pd4'
_chemical_oxdiff_usercomment 'David Husbands DRH-03-75'
_shelx_space_group_comment
;
The symmetry employed for this shelxl refinement is uniquely defined
by the following loop, which should always be used as a source of
symmetry information in preference to the above space-group names.
They are only intended as comments.
;
_shelx_estimated_absorpt_t_max 0.762
_shelx_estimated_absorpt_t_min 0.327
_olex2_refinement_description
;
1. Fixed Uiso
 At 1.2 times of:
  All C(H) groups, All C(H,H) groups
 At 1.5 times of:
  All C(H,H,H) groups
2. Restrained distances
 C91-C90 = C90-C89 = C88-C89 = C88-C87
 1.53 with sigma of 0.02
 C21A-C20A
 1.54 with sigma of 0.02
 C88-C90 = C89-C91
 2.48 with sigma of 0.04
 C87-C89
 2.48 with sigma of 0.04
3. Uiso/Uaniso restraints and constraints
Uanis(C90) \\sim Ueq, Uanis(C91) \\sim Ueq: with sigma of 0.01 and sigma for
terminal atoms of 0.02
Uanis(C18) = Uanis(C18A)
Uanis(C19) = Uanis(C19A)
Uanis(C61) = Uanis(C20) = Uanis(C20A)
Uanis(C17A) = Uanis(C17)
Uanis(C21) = Uanis(C21A)
Uanis(C16A) = Uanis(C16)
Uanis(Cl6) = Uanis(C89)
Uanis(C86) = Uanis(C88)
Uanis(Cl5) = Uanis(C87)
Uanis(C89) = Uanis(Cl6)
4. Others
 Sof(C16A)=Sof(H16A)=Sof(C17A)=Sof(H17A)=Sof(C18A)=Sof(H18A)=Sof(C19A)=
 Sof(H19A)=Sof(C20A)=Sof(C21A)=Sof(H21D)=Sof(H21E)=Sof(H21F)=1-FVAR(1)
 Sof(C16)=Sof(H16)=Sof(C17)=Sof(H17)=Sof(C18)=Sof(H18)=Sof(C19)=Sof(H19)=
 Sof(C20)=Sof(C21)=Sof(H21A)=Sof(H21B)=Sof(H21C)=FVAR(1)
 Sof(C86)=Sof(H86A)=Sof(H86B)=Sof(Cl5)=Sof(Cl6)=FVAR(2)
 Sof(C87)=Sof(H87A)=Sof(H87B)=Sof(H87C)=Sof(C88)=Sof(H88A)=Sof(H88B)=Sof(C89)=
 Sof(H89A)=Sof(H89B)=Sof(C90)=Sof(H90A)=Sof(H90B)=Sof(C91)=Sof(H91A)=Sof(H91B)=
 Sof(H91C)=FVAR(3)
 Sof(C85)=Sof(H85A)=Sof(H85B)=Sof(Cl3)=Sof(Cl4)=FVAR(4)
5.a Secondary CH2 refined with riding coordinates:
 C1(H1A,H1B), C22(H22A,H22B), C43(H43A,H43B), C64(H64A,H64B), C86(H86A,H86B),
 C85(H85A,H85B), C88(H88A,H88B), C89(H89A,H89B), C90(H90A,H90B)
5.b Aromatic/amide H refined with riding coordinates:
 C3(H3), C4(H4), C5(H5), C6(H6), C9(H9), C10(H10), C11(H11), C12(H12),
 C16A(H16A), C17A(H17A), C18A(H18A), C19A(H19A), C16(H16), C17(H17), C18(H18),
 C19(H19), C24(H24), C25(H25), C26(H26), C27(H27), C30(H30), C31(H31), C32(H32),
  C33(H33), C37(H37), C38(H38), C39(H39), C40(H40), C45(H45), C46(H46),
 C47(H47), C48(H48), C51(H51), C52(H52), C53(H53), C54(H54), C58(H58), C59(H59),
  C60(H60), C61(H61), C66(H66), C67(H67), C68(H68), C69(H69), C72(H72),
 C73(H73), C74(H74), C75(H75), C79(H79), C80(H80), C81(H81), C82(H82)
5.c Fitted hexagon refined as free rotating group:
 C15(C16A,C17A,C18A,C19A,C20A)
5.d Idealised Me refined as rotating group:
 C14(H14A,H14B,H14C), C21(H21A,H21B,H21C), C21A(H21D,H21E,H21F), C35(H35A,H35B,
 H35C), C42(H42A,H42B,H42C), C56(H56A,H56B,H56C), C63(H63A,H63B,H63C), C77(H77A,
 H77B,H77C), C84(H84A,H84B,H84C), C87(H87A,H87B,H87C), C91(H91A,H91B,H91C)
;
_olex2_submission_special_instructions 'No special instructions were received'
_oxdiff_exptl_absorpt_empirical_details
;
Empirical correction (ABSPACK) includes:
- Absorption correction using spherical harmonics
- Frame scaling
;
_oxdiff_exptl_absorpt_empirical_full_max 1.273
_oxdiff_exptl_absorpt_empirical_full_min 0.769

loop_
_space_group_symop_operation_xyz
'x, y, z'
'-x, -y, -z'

loop_
_atom_site_label
_atom_site_type_symbol
_atom_site_fract_x
_atom_site_fract_y
_atom_site_fract_z
_atom_site_U_iso_or_equiv
_atom_site_adp_type
_atom_site_occupancy
_atom_site_site_symmetry_order
_atom_site_calc_flag
_atom_site_refinement_flags_posn
_atom_site_refinement_flags_adp
_atom_site_refinement_flags_occupancy
_atom_site_disorder_assembly
_atom_site_disorder_group
C1 C 0.2664(2) 0.9036(2) 0.69848(17) 0.0295(7) Uani 1 1 d . . . . .
H1A H 0.214941 0.885303 0.674734 0.035 Uiso 1 1 calc R U . . .
H1B H 0.234324 0.937703 0.736244 0.035 Uiso 1 1 calc R U . . .
C2 C 0.3248(2) 0.9643(2) 0.64815(17) 0.0279(6) Uani 1 1 d . . . . .
C3 C 0.2865(3) 1.0235(2) 0.59463(19) 0.0355(7) Uani 1 1 d . . . . .
H3 H 0.219122 1.028645 0.589798 0.043 Uiso 1 1 calc R U . . .
C4 C 0.3462(3) 1.0749(2) 0.54839(18) 0.0371(8) Uani 1 1 d . . . . .
H4 H 0.319270 1.114177 0.511780 0.044 Uiso 1 1 calc R U . . .
C5 C 0.4440(3) 1.0697(2) 0.55489(17) 0.0347(8) Uani 1 1 d . . . . .
H5 H 0.484147 1.104698 0.522606 0.042 Uiso 1 1 calc R U . . .
C6 C 0.4835(3) 1.0132(2) 0.60887(17) 0.0311(7) Uani 1 1 d . . . . .
H6 H 0.550584 1.009618 0.614204 0.037 Uiso 1 1 calc R U . . .
C7 C 0.4234(2) 0.9618(2) 0.65491(16) 0.0265(6) Uani 1 1 d . . . . .
C8 C 0.5838(2) 0.8425(2) 0.71123(17) 0.0294(7) Uani 1 1 d . . . . .
C9 C 0.6529(3) 0.8589(3) 0.75242(19) 0.0410(8) Uani 1 1 d . . . . .
H9 H 0.633102 0.891535 0.790774 0.049 Uiso 1 1 calc R U . . .
C10 C 0.7498(3) 0.8279(3) 0.7378(2) 0.0506(11) Uani 1 1 d . . . . .
H10 H 0.795749 0.838516 0.766749 0.061 Uiso 1 1 calc R U . . .
C11 C 0.7802(3) 0.7819(3) 0.6820(2) 0.0518(11) Uani 1 1 d . . . . .
H11 H 0.847059 0.762290 0.671393 0.062 Uiso 1 1 calc R U . . .
C12 C 0.7121(3) 0.7643(3) 0.6410(2) 0.0433(9) Uani 1 1 d . . . . .
H12 H 0.733208 0.732425 0.602394 0.052 Uiso 1 1 calc R U . . .
C13 C 0.6136(2) 0.7923(2) 0.65536(18) 0.0325(7) Uani 1 1 d . . . . .
C14 C 0.5431(3) 0.7653(2) 0.61221(19) 0.0356(7) Uani 1 1 d . . . . .
H14A H 0.504071 0.721888 0.640207 0.053 Uiso 1 1 calc R U . . .
H14B H 0.578893 0.737880 0.572821 0.053 Uiso 1 1 calc R U . . .
H14C H 0.500520 0.818627 0.595452 0.053 Uiso 1 1 calc R U . . .
C15 C 0.4537(3) 0.9615(3) 0.79591(19) 0.0419(8) Uani 1 1 d G . . . .
C16A C 0.4946(10) 1.0395(6) 0.7696(5) 0.063(2) Uani 0.276(10) 1 d G . P A 2
H16A H 0.515426 1.050231 0.721792 0.075 Uiso 0.276(10) 1 calc R U P A 2
C17A C 0.5049(16) 1.1019(7) 0.8133(8) 0.078(3) Uani 0.276(10) 1 d G . P A 2
H17A H 0.532823 1.155304 0.795377 0.093 Uiso 0.276(10) 1 calc R U P A 2
C18A C 0.4744(16) 1.0863(10) 0.8833(8) 0.068(2) Uani 0.276(10) 1 d G . P A 2
H18A H 0.481457 1.128945 0.913204 0.081 Uiso 0.276(10) 1 calc R U P A 2
C19A C 0.4335(15) 1.0082(12) 0.9096(4) 0.0536(14) Uani 0.276(10) 1 d G . P A 2
H19A H 0.412691 0.997514 0.957447 0.064 Uiso 0.276(10) 1 calc R U P A 2
C20A C 0.4232(10) 0.9458(8) 0.8659(2) 0.0387(7) Uani 0.276(10) 1 d DG . P A 2
C16 C 0.4473(7) 1.0568(4) 0.7754(4) 0.063(2) Uani 0.724(10) 1 d . . P A 1
H16 H 0.447643 1.079337 0.727954 0.075 Uiso 0.724(10) 1 calc R U P A 1
C17 C 0.4405(9) 1.1159(5) 0.8240(4) 0.078(3) Uani 0.724(10) 1 d . . P A 1
H17 H 0.435876 1.178880 0.810004 0.093 Uiso 0.724(10) 1 calc R U P A 1
C18 C 0.4406(8) 1.0834(6) 0.8928(4) 0.068(2) Uani 0.724(10) 1 d . . P A 1
H18 H 0.440569 1.123901 0.925811 0.081 Uiso 0.724(10) 1 calc R U P A 1
C19 C 0.4406(7) 0.9932(6) 0.9141(3) 0.0536(14) Uani 0.724(10) 1 d . . P A 1
H19 H 0.435545 0.972320 0.962025 0.064 Uiso 0.724(10) 1 calc R U P A 1
C20 C 0.4480(4) 0.9313(4) 0.8659(3) 0.0387(7) Uani 0.724(10) 1 d . . P A 1
C21 C 0.4459(8) 0.8342(6) 0.8932(3) 0.070(3) Uani 0.724(10) 1 d . . P A 1
H21A H 0.382880 0.816089 0.887614 0.106 Uiso 0.724(10) 1 calc R U P A 1
H21B H 0.456043 0.825428 0.942209 0.106 Uiso 0.724(10) 1 calc R U P A 1
H21C H 0.497440 0.797601 0.867615 0.106 Uiso 0.724(10) 1 calc R U P A 1
C21A C 0.393(2) 0.8573(14) 0.8835(11) 0.070(3) Uani 0.276(10) 1 d D . P A 2
H21D H 0.448170 0.811951 0.873450 0.106 Uiso 0.276(10) 1 calc R U P A 2
H21E H 0.340624 0.851254 0.856194 0.106 Uiso 0.276(10) 1 calc R U P A 2
H21F H 0.370154 0.848520 0.932677 0.106 Uiso 0.276(10) 1 calc R U P A 2
C22 C 0.1688(2) 0.5313(2) 0.76726(19) 0.0338(7) Uani 1 1 d . . . . .
H22A H 0.115370 0.580481 0.773283 0.041 Uiso 1 1 calc R U . . .
H22B H 0.169723 0.514202 0.720286 0.041 Uiso 1 1 calc R U . . .
C23 C 0.1482(3) 0.4518(2) 0.81900(19) 0.0337(7) Uani 1 1 d . . . . .
C24 C 0.0558(3) 0.4341(3) 0.8471(2) 0.0445(9) Uani 1 1 d . . . . .
H24 H 0.000926 0.474242 0.834093 0.053 Uiso 1 1 calc R U . . .
C25 C 0.0428(3) 0.3582(3) 0.8940(2) 0.0492(10) Uani 1 1 d . . . . .
H25 H -0.020631 0.346953 0.913168 0.059 Uiso 1 1 calc R U . . .
C26 C 0.1223(3) 0.2987(3) 0.9129(2) 0.0448(9) Uani 1 1 d . . . . .
H26 H 0.112863 0.246347 0.944343 0.054 Uiso 1 1 calc R U . . .
C27 C 0.2145(3) 0.3151(2) 0.88662(19) 0.0373(8) Uani 1 1 d . . . . .
H27 H 0.268814 0.274397 0.899766 0.045 Uiso 1 1 calc R U . . .
C28 C 0.2276(3) 0.3919(2) 0.84044(18) 0.0319(7) Uani 1 1 d . . . . .
C29 C 0.4181(3) 0.3978(2) 0.87773(19) 0.0347(7) Uani 1 1 d . . . . .
C30 C 0.4973(3) 0.3328(2) 0.8701(2) 0.0418(8) Uani 1 1 d . . . . .
H30 H 0.512751 0.307693 0.827776 0.050 Uiso 1 1 calc R U . . .
C31 C 0.5543(3) 0.3041(3) 0.9239(2) 0.0530(10) Uani 1 1 d . . . . .
H31 H 0.608680 0.259848 0.918393 0.064 Uiso 1 1 calc R U . . .
C32 C 0.5316(3) 0.3402(3) 0.9853(2) 0.0533(10) Uani 1 1 d . . . . .
H32 H 0.571056 0.321186 1.021960 0.064 Uiso 1 1 calc R U . . .
C33 C 0.4519(3) 0.4039(3) 0.9941(2) 0.0456(9) Uani 1 1 d . . . . .
H33 H 0.436327 0.427690 1.036948 0.055 Uiso 1 1 calc R U . . .
C34 C 0.3941(3) 0.4336(2) 0.94045(19) 0.0388(8) Uani 1 1 d . . . . .
C35 C 0.3098(4) 0.5039(3) 0.9532(2) 0.0510(10) Uani 1 1 d . . . . .
H35A H 0.314813 0.555771 0.917803 0.077 Uiso 1 1 calc R U . . .
H35B H 0.310349 0.523019 0.998832 0.077 Uiso 1 1 calc R U . . .
H35C H 0.249200 0.478902 0.951261 0.077 Uiso 1 1 calc R U . . .
C36 C 0.3928(3) 0.3691(2) 0.73650(18) 0.0334(7) Uani 1 1 d . . . . .
C37 C 0.3405(3) 0.3052(3) 0.7176(2) 0.0444(9) Uani 1 1 d . . . . .
H37 H 0.280799 0.293323 0.743437 0.053 Uiso 1 1 calc R U . . .
C38 C 0.3748(4) 0.2593(3) 0.6619(2) 0.0553(11) Uani 1 1 d . . . . .
H38 H 0.338896 0.215570 0.649955 0.066 Uiso 1 1 calc R U . . .
C39 C 0.4609(4) 0.2764(3) 0.6233(2) 0.0540(11) Uani 1 1 d . . . . .
H39 H 0.484290 0.244924 0.584828 0.065 Uiso 1 1 calc R U . . .
C40 C 0.5125(3) 0.3399(3) 0.6414(2) 0.0485(10) Uani 1 1 d . . . . .
H40 H 0.571994 0.351112 0.615031 0.058 Uiso 1 1 calc R U . . .
C41 C 0.4798(3) 0.3881(2) 0.6973(2) 0.0398(8) Uani 1 1 d . . . . .
C42 C 0.5389(3) 0.4578(3) 0.7127(2) 0.0493(10) Uani 1 1 d . . . . .
H42A H 0.607188 0.441793 0.696288 0.074 Uiso 1 1 calc R U . . .
H42B H 0.532692 0.460353 0.762604 0.074 Uiso 1 1 calc R U . . .
H42C H 0.515400 0.516672 0.689291 0.074 Uiso 1 1 calc R U . . .
C43 C 0.3212(2) 0.6611(2) 0.60143(17) 0.0319(7) Uani 1 1 d . . . . .
H43A H 0.361741 0.709127 0.581826 0.038 Uiso 1 1 calc R U . . .
H43B H 0.354545 0.623531 0.638814 0.038 Uiso 1 1 calc R U . . .
C44 C 0.3124(2) 0.6040(2) 0.54622(17) 0.0302(7) Uani 1 1 d . . . . .
C45 C 0.3732(3) 0.5251(2) 0.5356(2) 0.0394(8) Uani 1 1 d . . . . .
H45 H 0.423169 0.504620 0.564653 0.047 Uiso 1 1 calc R U . . .
C46 C 0.3615(3) 0.4763(3) 0.4829(2) 0.0478(10) Uani 1 1 d . . . . .
H46 H 0.402381 0.421851 0.476830 0.057 Uiso 1 1 calc R U . . .
C47 C 0.2904(3) 0.5064(3) 0.4392(2) 0.0422(9) Uani 1 1 d . . . . .
H47 H 0.284018 0.473707 0.402258 0.051 Uiso 1 1 calc R U . . .
C48 C 0.2286(3) 0.5840(2) 0.44914(18) 0.0355(7) Uani 1 1 d . . . . .
H48 H 0.179621 0.604602 0.419263 0.043 Uiso 1 1 calc R U . . .
C49 C 0.2386(2) 0.6316(2) 0.50295(17) 0.0293(7) Uani 1 1 d . . . . .
C50 C 0.0390(2) 0.7114(2) 0.51118(17) 0.0302(7) Uani 1 1 d . . . . .
C51 C -0.0071(3) 0.7729(2) 0.46219(18) 0.0355(7) Uani 1 1 d . . . . .
H51 H 0.023527 0.823606 0.441017 0.043 Uiso 1 1 calc R U . . .
C52 C -0.0972(3) 0.7609(3) 0.4442(2) 0.0425(9) Uani 1 1 d . . . . .
H52 H -0.128687 0.803542 0.411560 0.051 Uiso 1 1 calc R U . . .
C53 C -0.1403(3) 0.6862(3) 0.4741(2) 0.0469(9) Uani 1 1 d . . . . .
H53 H -0.201174 0.676547 0.461353 0.056 Uiso 1 1 calc R U . . .
C54 C -0.0950(3) 0.6253(3) 0.5229(2) 0.0447(9) Uani 1 1 d . . . . .
H54 H -0.125611 0.574232 0.543117 0.054 Uiso 1 1 calc R U . . .
C55 C -0.0059(3) 0.6368(2) 0.54287(18) 0.0348(7) Uani 1 1 d . . . . .
C56 C 0.0376(3) 0.5692(3) 0.5970(2) 0.0424(8) Uani 1 1 d . . . . .
H56A H 0.100602 0.541236 0.577951 0.064 Uiso 1 1 calc R U . . .
H56B H -0.005717 0.522823 0.611984 0.064 Uiso 1 1 calc R U . . .
H56C H 0.046392 0.599308 0.636628 0.064 Uiso 1 1 calc R U . . .
C57 C 0.1921(2) 0.8256(2) 0.47657(17) 0.0301(7) Uani 1 1 d . . . . .
C58 C 0.2601(3) 0.8157(3) 0.4196(2) 0.0406(8) Uani 1 1 d . . . . .
H58 H 0.287151 0.757019 0.410086 0.049 Uiso 1 1 calc R U . . .
C59 C 0.2889(3) 0.8894(3) 0.3768(2) 0.0514(10) Uani 1 1 d . . . . .
H59 H 0.335544 0.881263 0.338128 0.062 Uiso 1 1 calc R U . . .
C60 C 0.2501(3) 0.9747(3) 0.3900(2) 0.0455(9) Uani 1 1 d . . . . .
H60 H 0.269994 1.025698 0.360751 0.055 Uiso 1 1 calc R U . . .
C61 C 0.1821(3) 0.9859(3) 0.4461(2) 0.0387(7) Uani 1 1 d . . . . .
H61 H 0.154874 1.045025 0.454363 0.046 Uiso 1 1 calc R U . . .
C62 C 0.1521(2) 0.9130(2) 0.49112(18) 0.0314(7) Uani 1 1 d . . . . .
C63 C 0.0796(3) 0.9287(2) 0.55228(18) 0.0353(7) Uani 1 1 d . . . . .
H63A H 0.110591 0.909195 0.594809 0.053 Uiso 1 1 calc R U . . .
H63B H 0.025136 0.894320 0.551740 0.053 Uiso 1 1 calc R U . . .
H63C H 0.055818 0.992918 0.550232 0.053 Uiso 1 1 calc R U . . .
C64 C 0.1908(3) 0.7240(3) 0.88679(18) 0.0373(8) Uani 1 1 d . . . . .
H64A H 0.187057 0.658600 0.898201 0.045 Uiso 1 1 calc R U . . .
H64B H 0.260139 0.731860 0.874762 0.045 Uiso 1 1 calc R U . . .
C65 C 0.1561(2) 0.7678(2) 0.95115(18) 0.0327(7) Uani 1 1 d . . . . .
C66 C 0.2023(3) 0.7465(3) 1.01099(18) 0.0388(8) Uani 1 1 d . . . . .
H66 H 0.259630 0.704937 1.011262 0.047 Uiso 1 1 calc R U . . .
C67 C 0.1656(3) 0.7852(3) 1.07050(19) 0.0432(9) Uani 1 1 d . . . . .
H67 H 0.198270 0.770577 1.110939 0.052 Uiso 1 1 calc R U . . .
C68 C 0.0808(3) 0.8455(2) 1.07086(18) 0.0377(8) Uani 1 1 d . . . . .
H68 H 0.055139 0.871048 1.111782 0.045 Uiso 1 1 calc R U . . .
C69 C 0.0343(3) 0.8680(2) 1.01204(17) 0.0328(7) Uani 1 1 d . . . . .
H69 H -0.023307 0.909063 1.012023 0.039 Uiso 1 1 calc R U . . .
C70 C 0.0728(2) 0.8297(2) 0.95234(16) 0.0289(7) Uani 1 1 d . . . . .
C71 C 0.0519(3) 0.9688(2) 0.83635(18) 0.0335(7) Uani 1 1 d . . . . .
C72 C 0.1258(3) 1.0015(2) 0.8658(2) 0.0398(8) Uani 1 1 d . . . . .
H72 H 0.151308 0.968011 0.905418 0.048 Uiso 1 1 calc R U . . .
C73 C 0.1615(3) 1.0806(3) 0.8383(2) 0.0513(10) Uani 1 1 d . . . . .
H73 H 0.211313 1.101382 0.858662 0.062 Uiso 1 1 calc R U . . .
C74 C 0.1246(4) 1.1290(3) 0.7815(2) 0.0553(11) Uani 1 1 d . . . . .
H74 H 0.148755 1.183863 0.762680 0.066 Uiso 1 1 calc R U . . .
C75 C 0.0523(3) 1.0992(3) 0.7509(2) 0.0492(10) Uani 1 1 d . . . . .
H75 H 0.027615 1.133825 0.711455 0.059 Uiso 1 1 calc R U . . .
C76 C 0.0151(3) 1.0176(2) 0.77792(19) 0.0392(8) Uani 1 1 d . . . . .
C77 C -0.0614(3) 0.9888(3) 0.7417(2) 0.0464(9) Uani 1 1 d . . . . .
H77A H -0.125561 1.010175 0.763436 0.070 Uiso 1 1 calc R U . . .
H77B H -0.053989 0.923010 0.744833 0.070 Uiso 1 1 calc R U . . .
H77C H -0.054891 1.014305 0.693110 0.070 Uiso 1 1 calc R U . . .
C78 C -0.1043(2) 0.8531(2) 0.89140(17) 0.0339(7) Uani 1 1 d . . . . .
C79 C -0.1633(3) 0.9330(3) 0.9017(2) 0.0486(10) Uani 1 1 d . . . . .
H79 H -0.135725 0.988116 0.894031 0.058 Uiso 1 1 calc R U . . .
C80 C -0.2609(3) 0.9337(4) 0.9227(3) 0.0639(13) Uani 1 1 d . . . . .
H80 H -0.300600 0.988841 0.928645 0.077 Uiso 1 1 calc R U . . .
C81 C -0.3001(3) 0.8543(4) 0.9350(2) 0.0601(13) Uani 1 1 d . . . . .
H81 H -0.367123 0.854293 0.950296 0.072 Uiso 1 1 calc R U . . .
C82 C -0.2434(3) 0.7739(3) 0.9255(2) 0.0488(10) Uani 1 1 d . . . . .
H82 H -0.272134 0.719399 0.933956 0.059 Uiso 1 1 calc R U . . .
C83 C -0.1441(3) 0.7716(3) 0.90359(18) 0.0384(8) Uani 1 1 d . . . . .
C84 C -0.0848(3) 0.6826(3) 0.8945(2) 0.0523(10) Uani 1 1 d . . . . .
H84A H -0.126267 0.634302 0.906554 0.078 Uiso 1 1 calc R U . . .
H84B H -0.032441 0.672906 0.924642 0.078 Uiso 1 1 calc R U . . .
H84C H -0.056895 0.682622 0.846337 0.078 Uiso 1 1 calc R U . . .
Cl1 Cl 0.44063(6) 0.65136(5) 0.79049(4) 0.03288(17) Uani 1 1 d . . . . .
Cl2 Cl 0.03295(6) 0.77556(6) 0.69936(4) 0.03425(17) Uani 1 1 d . . . . .
O1 O 0.23777(15) 0.70728(13) 0.73995(10) 0.0240(4) Uani 1 1 d . . . . .
P1 P 0.45613(6) 0.88515(5) 0.72958(4) 0.02570(16) Uani 1 1 d . . . . .
P2 P 0.34117(6) 0.43400(5) 0.80723(4) 0.02843(17) Uani 1 1 d . . . . .
P3 P 0.15857(6) 0.72657(5) 0.53327(4) 0.02549(16) Uani 1 1 d . . . . .
P4 P 0.02628(6) 0.85331(5) 0.86878(4) 0.02636(16) Uani 1 1 d . . . . .
Pd1 Pd 0.34663(2) 0.79018(2) 0.74041(2) 0.02286(6) Uani 1 1 d . . . . .
Pd2 Pd 0.29689(2) 0.57832(2) 0.77483(2) 0.02409(6) Uani 1 1 d . . . . .
Pd3 Pd 0.19029(2) 0.71856(2) 0.64213(2) 0.02336(6) Uani 1 1 d . . . . .
Pd4 Pd 0.12155(2) 0.76645(2) 0.80118(2) 0.02344(6) Uani 1 1 d . . . . .
C86 C 0.9019(8) 0.3153(5) 0.7628(4) 0.065(2) Uani 0.591(5) 1 d . . P B 1
H86A H 0.936703 0.274222 0.797749 0.078 Uiso 0.591(5) 1 calc R U P B 1
H86B H 0.870971 0.368909 0.784430 0.078 Uiso 0.591(5) 1 calc R U P B 1
Cl5 Cl 0.9850(3) 0.34829(14) 0.69282(11) 0.0867(11) Uani 0.591(5) 1 d . . P B 1
Cl6 Cl 0.8143(3) 0.2620(2) 0.7363(2) 0.1037(13) Uani 0.591(5) 1 d . . P B 1
C85 C 0.7151(4) 0.5852(4) 0.7830(3) 0.0552(13) Uani 0.845(4) 1 d . . P . .
H85A H 0.724132 0.641346 0.800890 0.066 Uiso 0.845(4) 1 calc R U P . .
H85B H 0.656292 0.596961 0.758161 0.066 Uiso 0.845(4) 1 calc R U P . .
Cl3 Cl 0.81718(13) 0.55327(10) 0.72506(8) 0.0764(6) Uani 0.845(4) 1 d . . P . .
Cl4 Cl 0.69939(17) 0.50185(13) 0.85103(8) 0.0960(8) Uani 0.845(4) 1 d . . P . .
C87 C 0.9446(16) 0.3332(14) 0.7137(12) 0.0867(11) Uani 0.295(7) 1 d D . P C 2
H87A H 0.965094 0.299461 0.674230 0.130 Uiso 0.295(7) 1 calc R U P C 2
H87B H 0.980702 0.306113 0.752617 0.130 Uiso 0.295(7) 1 calc R U P C 2
H87C H 0.957606 0.395790 0.701101 0.130 Uiso 0.295(7) 1 calc R U P C 2
C88 C 0.8368(14) 0.3307(11) 0.7343(8) 0.065(2) Uani 0.295(7) 1 d D . P C 2
H88A H 0.817578 0.357492 0.777920 0.078 Uiso 0.295(7) 1 calc R U P C 2
H88B H 0.799546 0.366400 0.698111 0.078 Uiso 0.295(7) 1 calc R U P C 2
C89 C 0.8146(19) 0.2350(17) 0.744(3) 0.1037(13) Uani 0.295(7) 1 d D . P C 2
H89A H 0.833815 0.208990 0.699660 0.124 Uiso 0.295(7) 1 calc R U P C 2
H89B H 0.853551 0.199584 0.778963 0.124 Uiso 0.295(7) 1 calc R U P C 2
C90 C 0.7101(12) 0.2273(11) 0.7649(8) 0.065(5) Uani 0.295(7) 1 d D U P C 2
H90A H 0.673109 0.243706 0.724239 0.079 Uiso 0.295(7) 1 calc R U P C 2
H90B H 0.684957 0.269783 0.798904 0.079 Uiso 0.295(7) 1 calc R U P C 2
C91 C 0.6956(13) 0.1320(11) 0.7967(8) 0.070(5) Uani 0.295(7) 1 d D U P . .
H91A H 0.704683 0.092320 0.760273 0.105 Uiso 0.295(7) 1 calc R U P C 2
H91B H 0.629892 0.131321 0.820270 0.105 Uiso 0.295(7) 1 calc R U P C 2
H91C H 0.742987 0.110830 0.829968 0.105 Uiso 0.295(7) 1 calc R U P C 2

loop_
_atom_site_aniso_label
_atom_site_aniso_U_11
_atom_site_aniso_U_22
_atom_site_aniso_U_33
_atom_site_aniso_U_23
_atom_site_aniso_U_13
_atom_site_aniso_U_12
C1 0.0249(16) 0.0272(15) 0.0359(17) 0.0010(13) -0.0049(13) -0.0042(12)
C2 0.0313(17) 0.0223(14) 0.0305(16) -0.0058(12) -0.0026(13) -0.0024(12)
C3 0.0385(19) 0.0297(16) 0.0399(19) -0.0017(14) -0.0107(15) -0.0068(14)
C4 0.052(2) 0.0278(16) 0.0320(17) 0.0017(13) -0.0117(16) -0.0052(15)
C5 0.049(2) 0.0270(16) 0.0275(16) -0.0004(13) 0.0019(15) -0.0108(15)
C6 0.0350(18) 0.0288(15) 0.0304(17) -0.0054(13) 0.0003(14) -0.0086(13)
C7 0.0307(16) 0.0247(14) 0.0245(15) -0.0045(12) -0.0011(12) -0.0047(12)
C8 0.0261(16) 0.0314(16) 0.0295(16) 0.0067(13) -0.0041(13) -0.0083(13)
C9 0.038(2) 0.052(2) 0.0351(19) 0.0062(16) -0.0097(15) -0.0183(17)
C10 0.032(2) 0.064(3) 0.057(3) 0.022(2) -0.0222(18) -0.0223(18)
C11 0.0236(18) 0.056(2) 0.070(3) 0.014(2) -0.0051(18) -0.0034(17)
C12 0.0301(18) 0.0389(19) 0.057(2) 0.0029(17) 0.0022(17) -0.0026(15)
C13 0.0275(17) 0.0299(16) 0.0383(18) 0.0038(14) -0.0015(14) -0.0059(13)
C14 0.0323(18) 0.0382(18) 0.0364(18) -0.0079(14) -0.0007(14) -0.0038(14)
C15 0.042(2) 0.050(2) 0.0364(19) -0.0123(16) -0.0072(16) -0.0079(17)
C16A 0.113(7) 0.031(3) 0.046(3) -0.011(2) -0.023(4) 0.007(3)
C17A 0.142(9) 0.040(3) 0.054(4) -0.016(3) -0.027(5) 0.003(4)
C18A 0.095(8) 0.064(3) 0.049(3) -0.015(3) -0.017(4) -0.012(4)
C19A 0.056(3) 0.062(4) 0.047(2) -0.016(2) -0.017(2) -0.004(3)
C20A 0.0319(16) 0.0398(15) 0.0449(15) 0.0010(12) -0.0101(12) -0.0062(12)
C16 0.113(7) 0.031(3) 0.046(3) -0.011(2) -0.023(4) 0.007(3)
C17 0.142(9) 0.040(3) 0.054(4) -0.016(3) -0.027(5) 0.003(4)
C18 0.095(8) 0.064(3) 0.049(3) -0.015(3) -0.017(4) -0.012(4)
C19 0.056(3) 0.062(4) 0.047(2) -0.016(2) -0.017(2) -0.004(3)
C20 0.0319(16) 0.0398(15) 0.0449(15) 0.0010(12) -0.0101(12) -0.0062(12)
C21 0.117(8) 0.076(5) 0.031(3) 0.012(3) -0.032(4) -0.054(5)
C21A 0.117(8) 0.076(5) 0.031(3) 0.012(3) -0.032(4) -0.054(5)
C22 0.0314(17) 0.0287(16) 0.0423(19) -0.0011(14) -0.0065(14) -0.0079(13)
C23 0.0325(18) 0.0307(16) 0.0402(19) -0.0045(14) -0.0057(14) -0.0101(14)
C24 0.037(2) 0.042(2) 0.056(2) -0.0052(17) -0.0029(17) -0.0122(16)
C25 0.043(2) 0.053(2) 0.053(2) -0.0017(19) 0.0029(18) -0.0232(19)
C26 0.052(2) 0.044(2) 0.041(2) 0.0025(16) -0.0025(17) -0.0233(18)
C27 0.044(2) 0.0328(17) 0.0353(18) 0.0003(14) -0.0018(15) -0.0131(15)
C28 0.0359(18) 0.0277(16) 0.0332(17) -0.0033(13) 0.0004(14) -0.0110(13)
C29 0.0341(18) 0.0269(16) 0.0430(19) 0.0039(14) -0.0049(15) -0.0101(14)
C30 0.039(2) 0.0371(18) 0.050(2) -0.0076(16) -0.0061(17) -0.0032(16)
C31 0.045(2) 0.051(2) 0.062(3) -0.006(2) -0.016(2) 0.0080(19)
C32 0.050(2) 0.057(2) 0.054(3) -0.002(2) -0.020(2) -0.002(2)
C33 0.053(2) 0.044(2) 0.042(2) -0.0040(16) -0.0108(18) -0.0077(18)
C34 0.046(2) 0.0336(17) 0.0382(19) -0.0016(14) -0.0057(16) -0.0093(15)
C35 0.067(3) 0.048(2) 0.036(2) -0.0094(17) -0.0078(19) 0.008(2)
C36 0.0405(19) 0.0225(15) 0.0358(18) -0.0038(13) -0.0023(15) 0.0002(13)
C37 0.050(2) 0.0380(19) 0.047(2) -0.0103(16) -0.0003(18) -0.0100(17)
C38 0.075(3) 0.039(2) 0.056(3) -0.0188(19) -0.004(2) -0.010(2)
C39 0.070(3) 0.040(2) 0.051(2) -0.0171(18) 0.009(2) -0.006(2)
C40 0.051(2) 0.0341(19) 0.056(2) -0.0111(17) 0.0125(19) 0.0001(17)
C41 0.043(2) 0.0266(16) 0.048(2) -0.0046(15) 0.0022(16) -0.0005(15)
C42 0.045(2) 0.041(2) 0.061(3) -0.0142(18) 0.0123(19) -0.0092(17)
C43 0.0254(16) 0.0393(17) 0.0311(17) -0.0091(14) -0.0016(13) -0.0003(13)
C44 0.0261(16) 0.0339(16) 0.0299(16) -0.0045(13) 0.0056(13) -0.0080(13)
C45 0.0308(18) 0.0418(19) 0.044(2) -0.0095(16) 0.0039(15) 0.0007(15)
C46 0.042(2) 0.0379(19) 0.062(3) -0.0175(18) 0.0158(19) -0.0036(16)
C47 0.039(2) 0.046(2) 0.046(2) -0.0240(17) 0.0134(17) -0.0195(16)
C48 0.0335(18) 0.0428(19) 0.0332(18) -0.0115(15) 0.0049(14) -0.0158(15)
C49 0.0282(16) 0.0303(16) 0.0292(16) -0.0047(13) 0.0047(13) -0.0089(13)
C50 0.0247(16) 0.0388(17) 0.0291(16) -0.0099(13) -0.0005(13) -0.0075(13)
C51 0.0289(17) 0.0424(19) 0.0366(18) -0.0059(15) -0.0039(14) -0.0082(14)
C52 0.0281(18) 0.061(2) 0.041(2) -0.0123(17) -0.0085(15) -0.0029(17)
C53 0.0267(18) 0.069(3) 0.051(2) -0.020(2) -0.0049(16) -0.0143(18)
C54 0.037(2) 0.051(2) 0.050(2) -0.0137(18) 0.0026(17) -0.0197(17)
C55 0.0306(17) 0.0416(18) 0.0342(18) -0.0094(14) 0.0020(14) -0.0115(14)
C56 0.041(2) 0.0403(19) 0.047(2) -0.0005(16) -0.0007(17) -0.0186(16)
C57 0.0243(16) 0.0340(16) 0.0330(17) 0.0006(13) -0.0072(13) -0.0086(13)
C58 0.038(2) 0.0388(19) 0.044(2) -0.0020(16) 0.0023(16) -0.0098(15)
C59 0.045(2) 0.054(2) 0.051(2) 0.0026(19) 0.0129(19) -0.0162(19)
C60 0.039(2) 0.041(2) 0.054(2) 0.0138(17) -0.0080(17) -0.0135(16)
C61 0.0319(16) 0.0398(15) 0.0449(15) 0.0010(12) -0.0101(12) -0.0062(12)
C62 0.0253(16) 0.0337(17) 0.0360(17) 0.0029(13) -0.0138(13) -0.0036(13)
C63 0.0369(18) 0.0303(16) 0.0389(18) -0.0023(14) -0.0103(15) -0.0011(14)
C64 0.0307(18) 0.051(2) 0.0287(17) -0.0094(15) -0.0033(14) 0.0047(15)
C65 0.0274(17) 0.0407(18) 0.0314(17) -0.0090(14) -0.0006(13) -0.0064(14)
C66 0.0320(18) 0.053(2) 0.0320(18) -0.0071(16) -0.0039(14) -0.0044(16)
C67 0.044(2) 0.057(2) 0.0303(18) -0.0092(16) -0.0048(15) -0.0065(18)
C68 0.046(2) 0.0422(19) 0.0267(17) -0.0104(14) 0.0018(15) -0.0098(16)
C69 0.0347(18) 0.0324(16) 0.0313(17) -0.0069(13) 0.0038(14) -0.0072(14)
C70 0.0290(16) 0.0317(16) 0.0271(16) -0.0044(13) 0.0014(13) -0.0104(13)
C71 0.0385(19) 0.0267(15) 0.0325(17) -0.0085(13) 0.0098(14) -0.0013(14)
C72 0.042(2) 0.0358(18) 0.042(2) -0.0112(15) 0.0093(16) -0.0115(15)
C73 0.054(3) 0.048(2) 0.056(3) -0.0147(19) 0.003(2) -0.0215(19)
C74 0.066(3) 0.043(2) 0.056(3) -0.0063(19) 0.013(2) -0.018(2)
C75 0.063(3) 0.040(2) 0.041(2) -0.0041(17) 0.0098(19) -0.0092(19)
C76 0.048(2) 0.0325(17) 0.0340(18) -0.0079(14) 0.0055(16) -0.0002(15)
C77 0.051(2) 0.039(2) 0.048(2) -0.0032(17) -0.0077(18) 0.0003(17)
C78 0.0267(17) 0.0459(19) 0.0290(16) -0.0059(14) -0.0019(13) -0.0031(14)
C79 0.037(2) 0.055(2) 0.051(2) -0.0126(19) 0.0091(17) 0.0002(18)
C80 0.040(2) 0.079(3) 0.066(3) -0.016(2) 0.013(2) 0.008(2)
C81 0.030(2) 0.105(4) 0.043(2) -0.010(2) 0.0050(17) -0.006(2)
C82 0.039(2) 0.076(3) 0.035(2) -0.0047(19) 0.0002(16) -0.025(2)
C83 0.0327(18) 0.056(2) 0.0282(17) -0.0016(15) -0.0012(14) -0.0146(16)
C84 0.053(3) 0.047(2) 0.059(3) -0.0037(19) 0.007(2) -0.0257(19)
Cl1 0.0273(4) 0.0261(3) 0.0448(4) -0.0005(3) -0.0057(3) -0.0039(3)
Cl2 0.0254(4) 0.0467(4) 0.0307(4) -0.0107(3) -0.0034(3) 0.0022(3)
O1 0.0251(10) 0.0221(10) 0.0245(10) -0.0021(8) 0.0002(8) -0.0047(8)
P1 0.0264(4) 0.0283(4) 0.0237(4) -0.0021(3) -0.0031(3) -0.0087(3)
P2 0.0298(4) 0.0221(4) 0.0331(4) -0.0019(3) -0.0009(3) -0.0051(3)
P3 0.0239(4) 0.0278(4) 0.0257(4) -0.0036(3) -0.0022(3) -0.0061(3)
P4 0.0247(4) 0.0281(4) 0.0263(4) -0.0066(3) 0.0019(3) -0.0040(3)
Pd1 0.02174(11) 0.02294(11) 0.02392(11) -0.00081(8) -0.00222(8) -0.00491(8)
Pd2 0.02467(12) 0.02084(11) 0.02669(12) -0.00234(8) -0.00046(9) -0.00484(8)
Pd3 0.02159(11) 0.02423(11) 0.02454(12) -0.00433(8) -0.00137(8) -0.00326(8)
Pd4 0.02193(11) 0.02477(11) 0.02387(12) -0.00522(8) 0.00061(8) -0.00402(8)
C86 0.112(7) 0.040(3) 0.039(4) 0.001(3) -0.005(4) -0.002(4)
Cl5 0.156(3) 0.0458(11) 0.0421(13) 0.0054(9) 0.0214(13) 0.0088(13)
Cl6 0.168(3) 0.097(3) 0.0604(18) 0.0003(19) -0.0513(16) -0.043(2)
C85 0.054(3) 0.058(3) 0.053(3) -0.007(2) 0.001(2) -0.010(2)
Cl3 0.0787(11) 0.0652(9) 0.0677(10) 0.0107(7) 0.0173(8) 0.0140(7)
Cl4 0.1254(17) 0.0946(12) 0.0485(9) 0.0156(8) 0.0194(9) 0.0079(11)
C87 0.156(3) 0.0458(11) 0.0421(13) 0.0054(9) 0.0214(13) 0.0088(13)
C88 0.112(7) 0.040(3) 0.039(4) 0.001(3) -0.005(4) -0.002(4)
C89 0.168(3) 0.097(3) 0.0604(18) 0.0003(19) -0.0513(16) -0.043(2)
C90 0.059(8) 0.090(9) 0.049(7) -0.031(6) -0.014(6) 0.015(7)
C91 0.061(9) 0.102(12) 0.050(8) -0.025(8) -0.018(7) 0.003(8)

loop_
_atom_type_symbol
_atom_type_description
_atom_type_scat_dispersion_real
_atom_type_scat_dispersion_imag
_atom_type_scat_source
C C 0.0181 0.0091 'International Tables Vol C Tables 4.2.6.8 and 6.1.1.4'
H H 0.0000 0.0000 'International Tables Vol C Tables 4.2.6.8 and 6.1.1.4'
Cl Cl 0.3639 0.7018 'International Tables Vol C Tables 4.2.6.8 and 6.1.1.4'
O O 0.0492 0.0322 'International Tables Vol C Tables 4.2.6.8 and 6.1.1.4'
P P 0.2955 0.4335 'International Tables Vol C Tables 4.2.6.8 and 6.1.1.4'
Pd Pd 0.1215 3.9337 'International Tables Vol C Tables 4.2.6.8 and 6.1.1.4'

loop_
_exptl_crystal_face_index_h
_exptl_crystal_face_index_k
_exptl_crystal_face_index_l
_exptl_crystal_face_perp_dist
1 1 -1 0.0712
-1 -1 1 0.0462
1 0 -1 0.0467
1 -1 -1 0.0238
-1 1 1 0.0153
1 1 2 0.0041
-1 -1 -2 0.0075
1 0 1 0.0323

loop_
_geom_angle_atom_site_label_1
_geom_angle_atom_site_label_2
_geom_angle_atom_site_label_3
_geom_angle
_geom_angle_site_symmetry_1
_geom_angle_site_symmetry_3
_geom_angle_publ_flag
H1A C1 H1B 107.7 . . ?
C2 C1 H1A 108.8 . . ?
C2 C1 H1B 108.8 . . ?
C2 C1 Pd1 113.9(2) . . ?
Pd1 C1 H1A 108.8 . . ?
Pd1 C1 H1B 108.8 . . ?
C3 C2 C1 123.9(3) . . ?
C3 C2 C7 117.7(3) . . ?
C7 C2 C1 118.4(3) . . ?
C2 C3 H3 119.8 . . ?
C4 C3 C2 120.5(3) . . ?
C4 C3 H3 119.8 . . ?
C3 C4 H4 119.5 . . ?
C5 C4 C3 120.9(3) . . ?
C5 C4 H4 119.5 . . ?
C4 C5 H5 120.1 . . ?
C4 C5 C6 119.8(3) . . ?
C6 C5 H5 120.1 . . ?
C5 C6 H6 120.5 . . ?
C7 C6 C5 119.0(3) . . ?
C7 C6 H6 120.5 . . ?
C2 C7 P1 110.3(2) . . ?
C6 C7 C2 122.1(3) . . ?
C6 C7 P1 127.6(3) . . ?
C9 C8 C13 119.3(3) . . ?
C9 C8 P1 120.6(3) . . ?
C13 C8 P1 120.1(3) . . ?
C8 C9 H9 119.7 . . ?
C10 C9 C8 120.6(4) . . ?
C10 C9 H9 119.7 . . ?
C9 C10 H10 119.7 . . ?
C11 C10 C9 120.7(4) . . ?
C11 C10 H10 119.7 . . ?
C10 C11 H11 120.3 . . ?
C10 C11 C12 119.3(4) . . ?
C12 C11 H11 120.3 . . ?
C11 C12 H12 119.2 . . ?
C11 C12 C13 121.5(4) . . ?
C13 C12 H12 119.2 . . ?
C8 C13 C14 122.6(3) . . ?
C12 C13 C8 118.6(3) . . ?
C12 C13 C14 118.8(3) . . ?
C13 C14 H14A 109.5 . . ?
C13 C14 H14B 109.5 . . ?
C13 C14 H14C 109.5 . . ?
H14A C14 H14B 109.5 . . ?
H14A C14 H14C 109.5 . . ?
H14B C14 H14C 109.5 . . ?
C16A C15 C20A 120.0 . . ?
C16A C15 P1 112.1(4) . . ?
C20A C15 P1 127.7(4) . . ?
C16 C15 P1 119.2(4) . . ?
C20 C15 C16 117.9(4) . . ?
C20 C15 P1 122.5(4) . . ?
C15 C16A H16A 120.0 . . ?
C17A C16A C15 120.0 . . ?
C17A C16A H16A 120.0 . . ?
C16A C17A H17A 120.0 . . ?
C16A C17A C18A 120.0 . . ?
C18A C17A H17A 120.0 . . ?
C17A C18A H18A 120.0 . . ?
C19A C18A C17A 120.0 . . ?
C19A C18A H18A 120.0 . . ?
C18A C19A H19A 120.0 . . ?
C20A C19A C18A 120.0 . . ?
C20A C19A H19A 120.0 . . ?
C15 C20A C21A 111.0(11) . . ?
C19A C20A C15 120.0 . . ?
C19A C20A C21A 128.7(10) . . ?
C15 C16 H16 119.6 . . ?
C17 C16 C15 120.7(6) . . ?
C17 C16 H16 119.6 . . ?
C16 C17 H17 120.1 . . ?
C18 C17 C16 119.8(7) . . ?
C18 C17 H17 120.1 . . ?
C17 C18 H18 119.7 . . ?
C19 C18 C17 120.7(6) . . ?
C19 C18 H18 119.7 . . ?
C18 C19 H19 119.7 . . ?
C18 C19 C20 120.7(6) . . ?
C20 C19 H19 119.7 . . ?
C15 C20 C19 120.0(5) . . ?
C15 C20 C21 122.5(5) . . ?
C19 C20 C21 117.5(6) . . ?
C20 C21 H21A 109.5 . . ?
C20 C21 H21B 109.5 . . ?
C20 C21 H21C 109.5 . . ?
H21A C21 H21B 109.5 . . ?
H21A C21 H21C 109.5 . . ?
H21B C21 H21C 109.5 . . ?
C20A C21A H21D 109.5 . . ?
C20A C21A H21E 109.5 . . ?
C20A C21A H21F 109.5 . . ?
H21D C21A H21E 109.5 . . ?
H21D C21A H21F 109.5 . . ?
H21E C21A H21F 109.5 . . ?
H22A C22 H22B 107.6 . . ?
C23 C22 H22A 108.7 . . ?
C23 C22 H22B 108.7 . . ?
C23 C22 Pd2 114.0(2) . . ?
Pd2 C22 H22A 108.7 . . ?
Pd2 C22 H22B 108.7 . . ?
C24 C23 C22 124.2(3) . . ?
C24 C23 C28 118.1(3) . . ?
C28 C23 C22 117.7(3) . . ?
C23 C24 H24 119.7 . . ?
C23 C24 C25 120.5(4) . . ?
C25 C24 H24 119.7 . . ?
C24 C25 H25 119.9 . . ?
C26 C25 C24 120.2(4) . . ?
C26 C25 H25 119.9 . . ?
C25 C26 H26 119.8 . . ?
C27 C26 C25 120.4(4) . . ?
C27 C26 H26 119.8 . . ?
C26 C27 H27 120.3 . . ?
C26 C27 C28 119.4(4) . . ?
C28 C27 H27 120.3 . . ?
C23 C28 P2 111.3(2) . . ?
C27 C28 C23 121.2(3) . . ?
C27 C28 P2 127.2(3) . . ?
C30 C29 C34 119.9(3) . . ?
C30 C29 P2 120.5(3) . . ?
C34 C29 P2 119.5(3) . . ?
C29 C30 H30 119.8 . . ?
C29 C30 C31 120.4(4) . . ?
C31 C30 H30 119.8 . . ?
C30 C31 H31 120.1 . . ?
C32 C31 C30 119.7(4) . . ?
C32 C31 H31 120.1 . . ?
C31 C32 H32 119.8 . . ?
C31 C32 C33 120.5(4) . . ?
C33 C32 H32 119.8 . . ?
C32 C33 H33 119.8 . . ?
C32 C33 C34 120.5(4) . . ?
C34 C33 H33 119.8 . . ?
C29 C34 C35 123.5(3) . . ?
C33 C34 C29 118.9(3) . . ?
C33 C34 C35 117.6(3) . . ?
C34 C35 H35A 109.5 . . ?
C34 C35 H35B 109.5 . . ?
C34 C35 H35C 109.5 . . ?
H35A C35 H35B 109.5 . . ?
H35A C35 H35C 109.5 . . ?
H35B C35 H35C 109.5 . . ?
C37 C36 C41 119.5(3) . . ?
C37 C36 P2 119.3(3) . . ?
C41 C36 P2 120.9(3) . . ?
C36 C37 H37 119.7 . . ?
C38 C37 C36 120.6(4) . . ?
C38 C37 H37 119.7 . . ?
C37 C38 H38 119.7 . . ?
C37 C38 C39 120.5(4) . . ?
C39 C38 H38 119.7 . . ?
C38 C39 H39 120.4 . . ?
C40 C39 C38 119.1(4) . . ?
C40 C39 H39 120.4 . . ?
C39 C40 H40 119.0 . . ?
C39 C40 C41 122.0(4) . . ?
C41 C40 H40 119.0 . . ?
C36 C41 C42 122.9(3) . . ?
C40 C41 C36 118.2(4) . . ?
C40 C41 C42 118.9(4) . . ?
C41 C42 H42A 109.5 . . ?
C41 C42 H42B 109.5 . . ?
C41 C42 H42C 109.5 . . ?
H42A C42 H42B 109.5 . . ?
H42A C42 H42C 109.5 . . ?
H42B C42 H42C 109.5 . . ?
H43A C43 H43B 107.8 . . ?
C44 C43 H43A 109.0 . . ?
C44 C43 H43B 109.0 . . ?
C44 C43 Pd3 112.9(2) . . ?
Pd3 C43 H43A 109.0 . . ?
Pd3 C43 H43B 109.0 . . ?
C45 C44 C43 123.8(3) . . ?
C45 C44 C49 118.1(3) . . ?
C49 C44 C43 118.0(3) . . ?
C44 C45 H45 119.7 . . ?
C46 C45 C44 120.6(4) . . ?
C46 C45 H45 119.7 . . ?
C45 C46 H46 119.9 . . ?
C47 C46 C45 120.3(3) . . ?
C47 C46 H46 119.9 . . ?
C46 C47 H47 119.9 . . ?
C48 C47 C46 120.1(3) . . ?
C48 C47 H47 119.9 . . ?
C47 C48 H48 120.2 . . ?
C47 C48 C49 119.7(4) . . ?
C49 C48 H48 120.2 . . ?
C44 C49 P3 110.6(2) . . ?
C48 C49 C44 121.1(3) . . ?
C48 C49 P3 128.1(3) . . ?
C51 C50 C55 119.9(3) . . ?
C51 C50 P3 120.4(3) . . ?
C55 C50 P3 119.6(3) . . ?
C50 C51 H51 119.6 . . ?
C52 C51 C50 120.8(3) . . ?
C52 C51 H51 119.6 . . ?
C51 C52 H52 120.3 . . ?
C53 C52 C51 119.3(4) . . ?
C53 C52 H52 120.3 . . ?
C52 C53 H53 120.0 . . ?
C52 C53 C54 120.0(3) . . ?
C54 C53 H53 120.0 . . ?
C53 C54 H54 119.1 . . ?
C53 C54 C55 121.8(4) . . ?
C55 C54 H54 119.1 . . ?
C50 C55 C56 123.1(3) . . ?
C54 C55 C50 118.2(3) . . ?
C54 C55 C56 118.8(3) . . ?
C55 C56 H56A 109.5 . . ?
C55 C56 H56B 109.5 . . ?
C55 C56 H56C 109.5 . . ?
H56A C56 H56B 109.5 . . ?
H56A C56 H56C 109.5 . . ?
H56B C56 H56C 109.5 . . ?
C58 C57 C62 119.5(3) . . ?
C58 C57 P3 119.8(3) . . ?
C62 C57 P3 120.7(3) . . ?
C57 C58 H58 119.4 . . ?
C59 C58 C57 121.2(4) . . ?
C59 C58 H58 119.4 . . ?
C58 C59 H59 120.1 . . ?
C60 C59 C58 119.9(4) . . ?
C60 C59 H59 120.1 . . ?
C59 C60 H60 120.2 . . ?
C59 C60 C61 119.7(4) . . ?
C61 C60 H60 120.2 . . ?
C60 C61 H61 119.0 . . ?
C60 C61 C62 122.0(3) . . ?
C62 C61 H61 119.0 . . ?
C57 C62 C63 122.3(3) . . ?
C61 C62 C57 117.7(3) . . ?
C61 C62 C63 120.0(3) . . ?
C62 C63 H63A 109.5 . . ?
C62 C63 H63B 109.5 . . ?
C62 C63 H63C 109.5 . . ?
H63A C63 H63B 109.5 . . ?
H63A C63 H63C 109.5 . . ?
H63B C63 H63C 109.5 . . ?
H64A C64 H64B 107.1 . . ?
C65 C64 H64A 107.7 . . ?
C65 C64 H64B 107.7 . . ?
C65 C64 Pd4 118.3(2) . . ?
Pd4 C64 H64A 107.7 . . ?
Pd4 C64 H64B 107.7 . . ?
C66 C65 C64 122.3(3) . . ?
C66 C65 C70 118.1(3) . . ?
C70 C65 C64 119.5(3) . . ?
C65 C66 H66 119.6 . . ?
C65 C66 C67 120.7(3) . . ?
C67 C66 H66 119.6 . . ?
C66 C67 H67 120.0 . . ?
C66 C67 C68 120.1(3) . . ?
C68 C67 H67 120.0 . . ?
C67 C68 H68 120.0 . . ?
C69 C68 C67 120.1(3) . . ?
C69 C68 H68 120.0 . . ?
C68 C69 H69 120.3 . . ?
C68 C69 C70 119.3(3) . . ?
C70 C69 H69 120.3 . . ?
C65 C70 C69 121.7(3) . . ?
C65 C70 P4 111.8(2) . . ?
C69 C70 P4 126.5(3) . . ?
C72 C71 P4 116.6(3) . . ?
C76 C71 C72 119.2(3) . . ?
C76 C71 P4 123.3(3) . . ?
C71 C72 H72 119.3 . . ?
C73 C72 C71 121.5(4) . . ?
C73 C72 H72 119.3 . . ?
C72 C73 H73 120.3 . . ?
C74 C73 C72 119.3(4) . . ?
C74 C73 H73 120.3 . . ?
C73 C74 H74 119.5 . . ?
C73 C74 C75 121.0(4) . . ?
C75 C74 H74 119.5 . . ?
C74 C75 H75 119.7 . . ?
C74 C75 C76 120.6(4) . . ?
C76 C75 H75 119.7 . . ?
C71 C76 C75 118.3(4) . . ?
C71 C76 C77 123.9(3) . . ?
C75 C76 C77 117.8(4) . . ?
C76 C77 H77A 109.5 . . ?
C76 C77 H77B 109.5 . . ?
C76 C77 H77C 109.5 . . ?
H77A C77 H77B 109.5 . . ?
H77A C77 H77C 109.5 . . ?
H77B C77 H77C 109.5 . . ?
C79 C78 C83 119.7(3) . . ?
C79 C78 P4 120.3(3) . . ?
C83 C78 P4 119.8(3) . . ?
C78 C79 H79 119.4 . . ?
C80 C79 C78 121.2(4) . . ?
C80 C79 H79 119.4 . . ?
C79 C80 H80 120.4 . . ?
C81 C80 C79 119.3(4) . . ?
C81 C80 H80 120.4 . . ?
C80 C81 H81 119.6 . . ?
C80 C81 C82 120.8(4) . . ?
C82 C81 H81 119.6 . . ?
C81 C82 H82 119.6 . . ?
C81 C82 C83 120.9(4) . . ?
C83 C82 H82 119.6 . . ?
C78 C83 C82 118.1(4) . . ?
C78 C83 C84 122.7(3) . . ?
C82 C83 C84 119.2(4) . . ?
C83 C84 H84A 109.5 . . ?
C83 C84 H84B 109.5 . . ?
C83 C84 H84C 109.5 . . ?
H84A C84 H84B 109.5 . . ?
H84A C84 H84C 109.5 . . ?
H84B C84 H84C 109.5 . . ?
Pd1 Cl1 Pd2 84.34(2) . . ?
Pd3 Cl2 Pd4 84.67(2) . . ?
Pd2 O1 Pd1 105.94(9) . . ?
Pd2 O1 Pd3 113.65(9) . . ?
Pd2 O1 Pd4 117.41(9) . . ?
Pd3 O1 Pd1 110.92(9) . . ?
Pd4 O1 Pd1 103.46(9) . . ?
Pd4 O1 Pd3 105.02(9) . . ?
C7 P1 C8 106.57(15) . . ?
C7 P1 C15 102.59(16) . . ?
C7 P1 Pd1 102.31(11) . . ?
C8 P1 C15 105.20(17) . . ?
C8 P1 Pd1 118.68(11) . . ?
C15 P1 Pd1 119.53(13) . . ?
C28 P2 C29 103.50(16) . . ?
C28 P2 C36 106.37(16) . . ?
C28 P2 Pd2 103.18(11) . . ?
C29 P2 Pd2 121.38(11) . . ?
C36 P2 C29 106.34(16) . . ?
C36 P2 Pd2 114.50(11) . . ?
C49 P3 C50 104.53(15) . . ?
C49 P3 C57 105.99(15) . . ?
C49 P3 Pd3 102.23(11) . . ?
C50 P3 Pd3 121.79(11) . . ?
C57 P3 C50 104.72(15) . . ?
C57 P3 Pd3 115.95(11) . . ?
C70 P4 C71 105.06(16) . . ?
C70 P4 C78 102.45(15) . . ?
C70 P4 Pd4 105.91(11) . . ?
C71 P4 Pd4 105.37(10) . . ?
C78 P4 C71 109.18(16) . . ?
C78 P4 Pd4 126.98(12) . . ?
C1 Pd1 Cl1 178.72(10) . . ?
C1 Pd1 O1 94.04(11) . . ?
C1 Pd1 P1 80.84(10) . . ?
O1 Pd1 Cl1 84.70(6) . . ?
O1 Pd1 P1 173.49(6) . . ?
P1 Pd1 Cl1 100.41(3) . . ?
C22 Pd2 Cl1 172.93(10) . . ?
C22 Pd2 O1 90.01(11) . . ?
C22 Pd2 P2 81.82(9) . . ?
O1 Pd2 Cl1 84.87(6) . . ?
O1 Pd2 P2 171.64(6) . . ?
P2 Pd2 Cl1 103.42(3) . . ?
C43 Pd3 Cl2 174.67(10) . . ?
C43 Pd3 O1 91.92(11) . . ?
C43 Pd3 P3 81.28(10) . . ?
O1 Pd3 Cl2 84.82(6) . . ?
O1 Pd3 P3 173.03(6) . . ?
P3 Pd3 Cl2 102.08(3) . . ?
C64 Pd4 Cl2 164.85(12) . . ?
C64 Pd4 O1 90.59(11) . . ?
C64 Pd4 P4 84.16(10) . . ?
O1 Pd4 Cl2 84.87(6) . . ?
O1 Pd4 P4 164.86(6) . . ?
P4 Pd4 Cl2 103.64(3) . . ?
H86A C86 H86B 108.1 . . ?
Cl5 C86 H86A 109.5 . . ?
Cl5 C86 H86B 109.5 . . ?
Cl6 C86 H86A 109.5 . . ?
Cl6 C86 H86B 109.5 . . ?
Cl6 C86 Cl5 110.8(5) . . ?
H85A C85 H85B 108.0 . . ?
Cl3 C85 H85A 109.5 . . ?
Cl3 C85 H85B 109.5 . . ?
Cl4 C85 H85A 109.5 . . ?
Cl4 C85 H85B 109.5 . . ?
Cl4 C85 Cl3 110.9(3) . . ?
H87A C87 H87B 109.5 . . ?
H87A C87 H87C 109.5 . . ?
H87B C87 H87C 109.5 . . ?
C88 C87 H87A 109.5 . . ?
C88 C87 H87B 109.5 . . ?
C88 C87 H87C 109.5 . . ?
C87 C88 H88A 109.8 . . ?
C87 C88 H88B 109.8 . . ?
H88A C88 H88B 108.2 . . ?
C89 C88 C87 109.6(15) . . ?
C89 C88 H88A 109.8 . . ?
C89 C88 H88B 109.8 . . ?
C88 C89 H89A 109.1 . . ?
C88 C89 H89B 109.1 . . ?
H89A C89 H89B 107.8 . . ?
C90 C89 C88 112(2) . . ?
C90 C89 H89A 109.1 . . ?
C90 C89 H89B 109.1 . . ?
C89 C90 H90A 109.5 . . ?
C89 C90 H90B 109.5 . . ?
C89 C90 C91 110.7(15) . . ?
H90A C90 H90B 108.1 . . ?
C91 C90 H90A 109.5 . . ?
C91 C90 H90B 109.5 . . ?
C90 C91 H91A 109.5 . . ?
C90 C91 H91B 109.5 . . ?
C90 C91 H91C 109.5 . . ?
H91A C91 H91B 109.5 . . ?
H91A C91 H91C 109.5 . . ?
H91B C91 H91C 109.5 . . ?

loop_
_geom_bond_atom_site_label_1
_geom_bond_atom_site_label_2
_geom_bond_distance
_geom_bond_site_symmetry_2
_geom_bond_publ_flag
C1 H1A 0.9900 . ?
C1 H1B 0.9900 . ?
C1 C2 1.501(5) . ?
C1 Pd1 2.051(3) . ?
C2 C3 1.396(5) . ?
C2 C7 1.397(5) . ?
C3 H3 0.9500 . ?
C3 C4 1.390(5) . ?
C4 H4 0.9500 . ?
C4 C5 1.380(6) . ?
C5 H5 0.9500 . ?
C5 C6 1.391(5) . ?
C6 H6 0.9500 . ?
C6 C7 1.391(5) . ?
C7 P1 1.809(3) . ?
C8 C9 1.398(5) . ?
C8 C13 1.409(5) . ?
C8 P1 1.827(3) . ?
C9 H9 0.9500 . ?
C9 C10 1.383(6) . ?
C10 H10 0.9500 . ?
C10 C11 1.372(7) . ?
C11 H11 0.9500 . ?
C11 C12 1.391(6) . ?
C12 H12 0.9500 . ?
C12 C13 1.394(5) . ?
C13 C14 1.502(5) . ?
C14 H14A 0.9800 . ?
C14 H14B 0.9800 . ?
C14 H14C 0.9800 . ?
C15 C16A 1.3900 . ?
C15 C20A 1.3900 . ?
C15 C16 1.437(8) . ?
C15 C20 1.386(7) . ?
C15 P1 1.848(4) . ?
C16A H16A 0.9500 . ?
C16A C17A 1.3900 . ?
C17A H17A 0.9500 . ?
C17A C18A 1.3900 . ?
C18A H18A 0.9500 . ?
C18A C19A 1.3900 . ?
C19A H19A 0.9500 . ?
C19A C20A 1.3900 . ?
C20A C21A 1.441(15) . ?
C16 H16 0.9500 . ?
C16 C17 1.380(9) . ?
C17 H17 0.9500 . ?
C17 C18 1.375(10) . ?
C18 H18 0.9500 . ?
C18 C19 1.373(10) . ?
C19 H19 0.9500 . ?
C19 C20 1.404(8) . ?
C20 C21 1.497(9) . ?
C21 H21A 0.9800 . ?
C21 H21B 0.9800 . ?
C21 H21C 0.9800 . ?
C21A H21D 0.9800 . ?
C21A H21E 0.9800 . ?
C21A H21F 0.9800 . ?
C22 H22A 0.9900 . ?
C22 H22B 0.9900 . ?
C22 C23 1.503(5) . ?
C22 Pd2 2.042(3) . ?
C23 C24 1.390(5) . ?
C23 C28 1.405(5) . ?
C24 H24 0.9500 . ?
C24 C25 1.391(6) . ?
C25 H25 0.9500 . ?
C25 C26 1.387(6) . ?
C26 H26 0.9500 . ?
C26 C27 1.372(6) . ?
C27 H27 0.9500 . ?
C27 C28 1.393(5) . ?
C28 P2 1.808(3) . ?
C29 C30 1.388(5) . ?
C29 C34 1.400(5) . ?
C29 P2 1.837(4) . ?
C30 H30 0.9500 . ?
C30 C31 1.389(6) . ?
C31 H31 0.9500 . ?
C31 C32 1.376(7) . ?
C32 H32 0.9500 . ?
C32 C33 1.384(6) . ?
C33 H33 0.9500 . ?
C33 C34 1.396(6) . ?
C34 C35 1.499(6) . ?
C35 H35A 0.9800 . ?
C35 H35B 0.9800 . ?
C35 H35C 0.9800 . ?
C36 C37 1.398(5) . ?
C36 C41 1.403(5) . ?
C36 P2 1.831(3) . ?
C37 H37 0.9500 . ?
C37 C38 1.379(6) . ?
C38 H38 0.9500 . ?
C38 C39 1.380(7) . ?
C39 H39 0.9500 . ?
C39 C40 1.379(7) . ?
C40 H40 0.9500 . ?
C40 C41 1.397(6) . ?
C41 C42 1.505(6) . ?
C42 H42A 0.9800 . ?
C42 H42B 0.9800 . ?
C42 H42C 0.9800 . ?
C43 H43A 0.9900 . ?
C43 H43B 0.9900 . ?
C43 C44 1.500(5) . ?
C43 Pd3 2.040(3) . ?
C44 C45 1.394(5) . ?
C44 C49 1.401(5) . ?
C45 H45 0.9500 . ?
C45 C46 1.386(6) . ?
C46 H46 0.9500 . ?
C46 C47 1.383(6) . ?
C47 H47 0.9500 . ?
C47 C48 1.382(5) . ?
C48 H48 0.9500 . ?
C48 C49 1.386(5) . ?
C49 P3 1.820(3) . ?
C50 C51 1.399(5) . ?
C50 C55 1.400(5) . ?
C50 P3 1.828(3) . ?
C51 H51 0.9500 . ?
C51 C52 1.390(5) . ?
C52 H52 0.9500 . ?
C52 C53 1.380(6) . ?
C53 H53 0.9500 . ?
C53 C54 1.386(6) . ?
C54 H54 0.9500 . ?
C54 C55 1.389(5) . ?
C55 C56 1.499(5) . ?
C56 H56A 0.9800 . ?
C56 H56B 0.9800 . ?
C56 H56C 0.9800 . ?
C57 C58 1.391(5) . ?
C57 C62 1.415(5) . ?
C57 P3 1.822(3) . ?
C58 H58 0.9500 . ?
C58 C59 1.379(6) . ?
C59 H59 0.9500 . ?
C59 C60 1.377(6) . ?
C60 H60 0.9500 . ?
C60 C61 1.381(6) . ?
C61 H61 0.9500 . ?
C61 C62 1.396(5) . ?
C62 C63 1.501(5) . ?
C63 H63A 0.9800 . ?
C63 H63B 0.9800 . ?
C63 H63C 0.9800 . ?
C64 H64A 0.9900 . ?
C64 H64B 0.9900 . ?
C64 C65 1.506(5) . ?
C64 Pd4 2.029(3) . ?
C65 C66 1.390(5) . ?
C65 C70 1.394(5) . ?
C66 H66 0.9500 . ?
C66 C67 1.391(5) . ?
C67 H67 0.9500 . ?
C67 C68 1.397(6) . ?
C68 H68 0.9500 . ?
C68 C69 1.375(5) . ?
C69 H69 0.9500 . ?
C69 C70 1.396(5) . ?
C70 P4 1.813(3) . ?
C71 C72 1.415(6) . ?
C71 C76 1.393(5) . ?
C71 P4 1.843(3) . ?
C72 H72 0.9500 . ?
C72 C73 1.376(6) . ?
C73 H73 0.9500 . ?
C73 C74 1.367(7) . ?
C74 H74 0.9500 . ?
C74 C75 1.388(7) . ?
C75 H75 0.9500 . ?
C75 C76 1.416(6) . ?
C76 C77 1.493(6) . ?
C77 H77A 0.9800 . ?
C77 H77B 0.9800 . ?
C77 H77C 0.9800 . ?
C78 C79 1.393(5) . ?
C78 C83 1.399(5) . ?
C78 P4 1.829(4) . ?
C79 H79 0.9500 . ?
C79 C80 1.379(6) . ?
C80 H80 0.9500 . ?
C80 C81 1.366(8) . ?
C81 H81 0.9500 . ?
C81 C82 1.381(7) . ?
C82 H82 0.9500 . ?
C82 C83 1.402(5) . ?
C83 C84 1.504(6) . ?
C84 H84A 0.9800 . ?
C84 H84B 0.9800 . ?
C84 H84C 0.9800 . ?
Cl1 Pd1 2.4738(7) . ?
Cl1 Pd2 2.4876(8) . ?
Cl2 Pd3 2.4529(8) . ?
Cl2 Pd4 2.4569(8) . ?
O1 Pd1 2.099(2) . ?
O1 Pd2 2.0736(19) . ?
O1 Pd3 2.087(2) . ?
O1 Pd4 2.080(2) . ?
P1 Pd1 2.2089(8) . ?
P2 Pd2 2.2155(8) . ?
P3 Pd3 2.2217(8) . ?
P4 Pd4 2.2008(8) . ?
C86 H86A 0.9900 . ?
C86 H86B 0.9900 . ?
C86 Cl5 1.755(9) . ?
C86 Cl6 1.718(11) . ?
C85 H85A 0.9900 . ?
C85 H85B 0.9900 . ?
C85 Cl3 1.774(5) . ?
C85 Cl4 1.725(6) . ?
C87 H87A 0.9800 . ?
C87 H87B 0.9800 . ?
C87 H87C 0.9800 . ?
C87 C88 1.518(17) . ?
C88 H88A 0.9900 . ?
C88 H88B 0.9900 . ?
C88 C89 1.503(18) . ?
C89 H89A 0.9900 . ?
C89 H89B 0.9900 . ?
C89 C90 1.488(19) . ?
C90 H90A 0.9900 . ?
C90 H90B 0.9900 . ?
C90 C91 1.522(16) . ?
C91 H91A 0.9800 . ?
C91 H91B 0.9800 . ?
C91 H91C 0.9800 . ?

loop_
_geom_torsion_atom_site_label_1
_geom_torsion_atom_site_label_2
_geom_torsion_atom_site_label_3
_geom_torsion_atom_site_label_4
_geom_torsion
_geom_torsion_site_symmetry_1
_geom_torsion_site_symmetry_2
_geom_torsion_site_symmetry_3
_geom_torsion_site_symmetry_4
_geom_torsion_publ_flag
C1 C2 C3 C4 -177.3(3) . . . . ?
C1 C2 C7 C6 177.4(3) . . . . ?
C1 C2 C7 P1 -2.8(4) . . . . ?
C2 C3 C4 C5 -1.0(5) . . . . ?
C2 C7 P1 C8 151.7(2) . . . . ?
C2 C7 P1 C15 -98.0(2) . . . . ?
C2 C7 P1 Pd1 26.4(2) . . . . ?
C3 C2 C7 C6 -2.6(5) . . . . ?
C3 C2 C7 P1 177.2(2) . . . . ?
C3 C4 C5 C6 -0.8(5) . . . . ?
C4 C5 C6 C7 0.8(5) . . . . ?
C5 C6 C7 C2 0.9(5) . . . . ?
C5 C6 C7 P1 -178.9(2) . . . . ?
C6 C7 P1 C8 -28.5(3) . . . . ?
C6 C7 P1 C15 81.8(3) . . . . ?
C6 C7 P1 Pd1 -153.7(3) . . . . ?
C7 C2 C3 C4 2.7(5) . . . . ?
C8 C9 C10 C11 1.2(6) . . . . ?
C9 C8 C13 C12 -3.0(5) . . . . ?
C9 C8 C13 C14 174.9(3) . . . . ?
C9 C8 P1 C7 118.0(3) . . . . ?
C9 C8 P1 C15 9.6(3) . . . . ?
C9 C8 P1 Pd1 -127.4(3) . . . . ?
C9 C10 C11 C12 -1.8(6) . . . . ?
C10 C11 C12 C13 0.0(6) . . . . ?
C11 C12 C13 C8 2.4(5) . . . . ?
C11 C12 C13 C14 -175.6(3) . . . . ?
C13 C8 C9 C10 1.3(5) . . . . ?
C13 C8 P1 C7 -62.2(3) . . . . ?
C13 C8 P1 C15 -170.7(3) . . . . ?
C13 C8 P1 Pd1 52.4(3) . . . . ?
C15 C16A C17A C18A 0.0 . . . . ?
C15 C16 C17 C18 0.4(14) . . . . ?
C16A C15 C20A C19A 0.0 . . . . ?
C16A C15 C20A C21A -173.7(14) . . . . ?
C16A C15 P1 C7 -41.5(7) . . . . ?
C16A C15 P1 C8 69.8(7) . . . . ?
C16A C15 P1 Pd1 -153.7(7) . . . . ?
C16A C17A C18A C19A 0.0 . . . . ?
C17A C18A C19A C20A 0.0 . . . . ?
C18A C19A C20A C15 0.0 . . . . ?
C18A C19A C20A C21A 172.5(18) . . . . ?
C20A C15 C16A C17A 0.0 . . . . ?
C20A C15 P1 C7 143.3(8) . . . . ?
C20A C15 P1 C8 -105.4(8) . . . . ?
C20A C15 P1 Pd1 31.1(8) . . . . ?
C16 C15 C20 C19 -2.8(8) . . . . ?
C16 C15 C20 C21 175.0(7) . . . . ?
C16 C15 P1 C7 -11.6(6) . . . . ?
C16 C15 P1 C8 99.7(5) . . . . ?
C16 C15 P1 Pd1 -123.8(5) . . . . ?
C16 C17 C18 C19 -4.5(15) . . . . ?
C17 C18 C19 C20 4.9(13) . . . . ?
C18 C19 C20 C15 -1.1(11) . . . . ?
C18 C19 C20 C21 -179.0(8) . . . . ?
C20 C15 C16 C17 3.2(11) . . . . ?
C20 C15 P1 C7 161.7(4) . . . . ?
C20 C15 P1 C8 -87.0(4) . . . . ?
C20 C15 P1 Pd1 49.5(4) . . . . ?
C22 C23 C24 C25 179.1(4) . . . . ?
C22 C23 C28 C27 -178.0(3) . . . . ?
C22 C23 C28 P2 7.4(4) . . . . ?
C23 C24 C25 C26 -0.5(6) . . . . ?
C23 C28 P2 C29 143.7(3) . . . . ?
C23 C28 P2 C36 -104.4(3) . . . . ?
C23 C28 P2 Pd2 16.4(3) . . . . ?
C24 C23 C28 C27 2.3(5) . . . . ?
C24 C23 C28 P2 -172.4(3) . . . . ?
C24 C25 C26 C27 1.2(6) . . . . ?
C25 C26 C27 C28 -0.2(6) . . . . ?
C26 C27 C28 C23 -1.6(5) . . . . ?
C26 C27 C28 P2 172.2(3) . . . . ?
C27 C28 P2 C29 -30.5(4) . . . . ?
C27 C28 P2 C36 81.3(3) . . . . ?
C27 C28 P2 Pd2 -157.8(3) . . . . ?
C28 C23 C24 C25 -1.2(6) . . . . ?
C29 C30 C31 C32 0.3(7) . . . . ?
C30 C29 C34 C33 1.0(6) . . . . ?
C30 C29 C34 C35 -180.0(4) . . . . ?
C30 C29 P2 C28 111.8(3) . . . . ?
C30 C29 P2 C36 0.0(3) . . . . ?
C30 C29 P2 Pd2 -133.3(3) . . . . ?
C30 C31 C32 C33 0.8(7) . . . . ?
C31 C32 C33 C34 -1.0(7) . . . . ?
C32 C33 C34 C29 0.1(6) . . . . ?
C32 C33 C34 C35 -179.0(4) . . . . ?
C34 C29 C30 C31 -1.2(6) . . . . ?
C34 C29 P2 C28 -65.7(3) . . . . ?
C34 C29 P2 C36 -177.6(3) . . . . ?
C34 C29 P2 Pd2 49.2(3) . . . . ?
C36 C37 C38 C39 -0.7(7) . . . . ?
C37 C36 C41 C40 -1.8(5) . . . . ?
C37 C36 C41 C42 178.1(4) . . . . ?
C37 C36 P2 C28 2.7(3) . . . . ?
C37 C36 P2 C29 112.6(3) . . . . ?
C37 C36 P2 Pd2 -110.6(3) . . . . ?
C37 C38 C39 C40 0.3(7) . . . . ?
C38 C39 C40 C41 -0.6(7) . . . . ?
C39 C40 C41 C36 1.3(6) . . . . ?
C39 C40 C41 C42 -178.5(4) . . . . ?
C41 C36 C37 C38 1.5(6) . . . . ?
C41 C36 P2 C28 177.1(3) . . . . ?
C41 C36 P2 C29 -73.0(3) . . . . ?
C41 C36 P2 Pd2 63.9(3) . . . . ?
C43 C44 C45 C46 -179.2(4) . . . . ?
C43 C44 C49 C48 177.4(3) . . . . ?
C43 C44 C49 P3 -7.7(4) . . . . ?
C44 C45 C46 C47 1.5(6) . . . . ?
C44 C49 P3 C50 -146.6(2) . . . . ?
C44 C49 P3 C57 103.0(2) . . . . ?
C44 C49 P3 Pd3 -18.8(2) . . . . ?
C45 C44 C49 C48 -2.7(5) . . . . ?
C45 C44 C49 P3 172.2(3) . . . . ?
C45 C46 C47 C48 -2.1(6) . . . . ?
C46 C47 C48 C49 0.3(5) . . . . ?
C47 C48 C49 C44 2.1(5) . . . . ?
C47 C48 C49 P3 -171.8(3) . . . . ?
C48 C49 P3 C50 27.8(3) . . . . ?
C48 C49 P3 C57 -82.5(3) . . . . ?
C48 C49 P3 Pd3 155.6(3) . . . . ?
C49 C44 C45 C46 0.9(5) . . . . ?
C50 C51 C52 C53 -1.3(6) . . . . ?
C51 C50 C55 C54 1.7(5) . . . . ?
C51 C50 C55 C56 -178.4(3) . . . . ?
C51 C50 P3 C49 -114.2(3) . . . . ?
C51 C50 P3 C57 -2.9(3) . . . . ?
C51 C50 P3 Pd3 131.1(2) . . . . ?
C51 C52 C53 C54 1.5(6) . . . . ?
C52 C53 C54 C55 -0.1(6) . . . . ?
C53 C54 C55 C50 -1.5(6) . . . . ?
C53 C54 C55 C56 178.6(4) . . . . ?
C55 C50 C51 C52 -0.4(5) . . . . ?
C55 C50 P3 C49 64.9(3) . . . . ?
C55 C50 P3 C57 176.2(3) . . . . ?
C55 C50 P3 Pd3 -49.8(3) . . . . ?
C57 C58 C59 C60 -0.1(7) . . . . ?
C58 C57 C62 C61 1.1(5) . . . . ?
C58 C57 C62 C63 -179.0(3) . . . . ?
C58 C57 P3 C49 5.9(3) . . . . ?
C58 C57 P3 C50 -104.3(3) . . . . ?
C58 C57 P3 Pd3 118.5(3) . . . . ?
C58 C59 C60 C61 -0.3(7) . . . . ?
C59 C60 C61 C62 1.1(6) . . . . ?
C60 C61 C62 C57 -1.5(5) . . . . ?
C60 C61 C62 C63 178.6(3) . . . . ?
C62 C57 C58 C59 -0.4(6) . . . . ?
C62 C57 P3 C49 -172.0(3) . . . . ?
C62 C57 P3 C50 77.8(3) . . . . ?
C62 C57 P3 Pd3 -59.4(3) . . . . ?
C64 C65 C66 C67 -177.0(4) . . . . ?
C64 C65 C70 C69 176.0(3) . . . . ?
C64 C65 C70 P4 -5.2(4) . . . . ?
C65 C66 C67 C68 0.7(6) . . . . ?
C65 C70 P4 C71 -108.8(3) . . . . ?
C65 C70 P4 C78 137.2(3) . . . . ?
C65 C70 P4 Pd4 2.5(3) . . . . ?
C66 C65 C70 C69 -1.7(5) . . . . ?
C66 C65 C70 P4 177.1(3) . . . . ?
C66 C67 C68 C69 -1.2(6) . . . . ?
C67 C68 C69 C70 0.1(5) . . . . ?
C68 C69 C70 C65 1.3(5) . . . . ?
C68 C69 C70 P4 -177.3(3) . . . . ?
C69 C70 P4 C71 70.0(3) . . . . ?
C69 C70 P4 C78 -44.1(3) . . . . ?
C69 C70 P4 Pd4 -178.8(3) . . . . ?
C70 C65 C66 C67 0.7(6) . . . . ?
C71 C72 C73 C74 0.3(6) . . . . ?
C72 C71 C76 C75 -1.0(5) . . . . ?
C72 C71 C76 C77 178.8(3) . . . . ?
C72 C71 P4 C70 21.1(3) . . . . ?
C72 C71 P4 C78 130.4(3) . . . . ?
C72 C71 P4 Pd4 -90.5(3) . . . . ?
C72 C73 C74 C75 -0.5(7) . . . . ?
C73 C74 C75 C76 0.0(6) . . . . ?
C74 C75 C76 C71 0.8(6) . . . . ?
C74 C75 C76 C77 -179.0(4) . . . . ?
C76 C71 C72 C73 0.5(5) . . . . ?
C76 C71 P4 C70 -170.3(3) . . . . ?
C76 C71 P4 C78 -61.0(3) . . . . ?
C76 C71 P4 Pd4 78.1(3) . . . . ?
C78 C79 C80 C81 1.3(7) . . . . ?
C79 C78 C83 C82 0.5(5) . . . . ?
C79 C78 C83 C84 -179.2(4) . . . . ?
C79 C78 P4 C70 92.9(3) . . . . ?
C79 C78 P4 C71 -18.1(3) . . . . ?
C79 C78 P4 Pd4 -145.9(3) . . . . ?
C79 C80 C81 C82 -1.1(7) . . . . ?
C80 C81 C82 C83 0.6(7) . . . . ?
C81 C82 C83 C78 -0.2(6) . . . . ?
C81 C82 C83 C84 179.4(4) . . . . ?
C83 C78 C79 C80 -1.0(6) . . . . ?
C83 C78 P4 C70 -82.2(3) . . . . ?
C83 C78 P4 C71 166.8(3) . . . . ?
C83 C78 P4 Pd4 39.0(3) . . . . ?
P1 C8 C9 C10 -178.9(3) . . . . ?
P1 C8 C13 C12 177.2(3) . . . . ?
P1 C8 C13 C14 -4.9(4) . . . . ?
P1 C15 C16A C17A -175.6(6) . . . . ?
P1 C15 C20A C19A 174.9(7) . . . . ?
P1 C15 C20A C21A 1.2(16) . . . . ?
P1 C15 C16 C17 176.8(7) . . . . ?
P1 C15 C20 C19 -176.2(5) . . . . ?
P1 C15 C20 C21 1.6(8) . . . . ?
P2 C29 C30 C31 -178.7(3) . . . . ?
P2 C29 C34 C33 178.5(3) . . . . ?
P2 C29 C34 C35 -2.5(5) . . . . ?
P2 C36 C37 C38 176.0(3) . . . . ?
P2 C36 C41 C40 -176.2(3) . . . . ?
P2 C36 C41 C42 3.6(5) . . . . ?
P3 C50 C51 C52 178.7(3) . . . . ?
P3 C50 C55 C54 -177.4(3) . . . . ?
P3 C50 C55 C56 2.5(5) . . . . ?
P3 C57 C58 C59 -178.2(3) . . . . ?
P3 C57 C62 C61 179.0(3) . . . . ?
P3 C57 C62 C63 -1.1(4) . . . . ?
P4 C71 C72 C73 169.6(3) . . . . ?
P4 C71 C76 C75 -169.4(3) . . . . ?
P4 C71 C76 C77 10.4(5) . . . . ?
P4 C78 C79 C80 -176.1(4) . . . . ?
P4 C78 C83 C82 175.6(3) . . . . ?
P4 C78 C83 C84 -4.1(5) . . . . ?
Pd1 C1 C2 C3 154.0(3) . . . . ?
Pd1 C1 C2 C7 -26.0(4) . . . . ?
Pd2 C22 C23 C24 148.1(3) . . . . ?
Pd2 C22 C23 C28 -31.6(4) . . . . ?
Pd3 C43 C44 C45 -144.9(3) . . . . ?
Pd3 C43 C44 C49 35.0(4) . . . . ?
Pd4 C64 C65 C66 -176.5(3) . . . . ?
Pd4 C64 C65 C70 5.9(5) . . . . ?
C87 C88 C89 C90 179(3) . . . . ?
C88 C89 C90 C91 -161(2) . . . . ?

loop_
_exptl_oxdiff_crystal_face_indexfrac_h
_exptl_oxdiff_crystal_face_indexfrac_k
_exptl_oxdiff_crystal_face_indexfrac_l
_exptl_oxdiff_crystal_face_x
_exptl_oxdiff_crystal_face_y
_exptl_oxdiff_crystal_face_z
1.0000 1.0000 -1.0000 0.0526 0.1642 -0.0290
-1.0000 -1.0000 1.0000 -0.0526 -0.1642 0.0290
1.0000 0.0000 -1.0001 0.0530 0.1175 0.0634
1.0000 -0.9999 -1.0002 0.0533 0.0708 0.1559
-1.0000 0.9999 1.0002 -0.0533 -0.0708 -0.1559
1.0000 1.0000 2.0000 -0.1721 0.0847 -0.0363
-1.0000 -1.0000 -2.0000 0.1721 -0.0847 0.0363
1.0000 0.0000 0.9999 -0.0968 0.0645 0.0586
